data_7713183
loop_
_publ_author_name
'Xia, Cheng-Cai'
'Zhang, Xinyu'
'Zhang, Chengcheng'
'Li, Gang'
'Wei, Haiyan'
'Wang, Xin-Yi'

_publ_section_title
;
 Syntheses and magnetic properties of a bis-bidentate nitronyl nitroxide
 radical based on triazolopyrimidine and its metal complexes
;
_journal_name_full 'Dalton Transactions'
_journal_paper_doi 10.1039/D3DT01277H
_journal_year 2023
_chemical_formula_moiety 'C12 H15 N6 O2'
_chemical_formula_sum 'C12 H15 N6 O2'
_chemical_formula_weight 275.30
_space_group_crystal_system monoclinic
_space_group_IT_number 14
_space_group_name_Hall '-P 2yn'
_space_group_name_H-M_alt 'P 1 21/n 1'
_atom_sites_solution_hydrogens geom
_atom_sites_solution_primary dual
_audit_creation_date 2023-01-28
_audit_creation_method
;
Olex2 1.5-alpha
(compiled 2023.01.27 svn.rdd5efbe3 for OlexSys, GUI svn.r6708)
;
_audit_update_record
;
2023-04-26 deposited with the CCDC.	2023-05-29 downloaded from the CCDC.
;
_cell_angle_alpha 90
_cell_angle_beta 95.559(7)
_cell_angle_gamma 90
_cell_formula_units_Z 4
_cell_length_a 6.4642(15)
_cell_length_b 10.078(2)
_cell_length_c 20.367(4)
_cell_measurement_reflns_used 4091
_cell_measurement_temperature 193
_cell_measurement_theta_max 25.39
_cell_measurement_theta_min 2.26
_cell_volume 1320.6(5)
_computing_molecular_graphics 'Olex2 1.5-alpha (Dolomanov et al., 2009)'
_computing_publication_material 'Olex2 1.5-alpha (Dolomanov et al., 2009)'
_computing_structure_refinement 'SHELXL 2018/3 (Sheldrick, 2015)'
_computing_structure_solution 'SHELXT 2014/5 (Sheldrick, 2014)'
_diffrn_ambient_temperature 193
_diffrn_measured_fraction_theta_full 0.994
_diffrn_measured_fraction_theta_max 0.987
_diffrn_measurement_device_type 'Bruker APEX-II CCD'
_diffrn_measurement_method '\f and \w scans'
_diffrn_radiation_type MoK\a
_diffrn_radiation_wavelength 0.71073
_diffrn_reflns_av_R_equivalents 0.0670
_diffrn_reflns_av_unetI/netI 0.0574
_diffrn_reflns_Laue_measured_fraction_full 0.994
_diffrn_reflns_Laue_measured_fraction_max 0.987
_diffrn_reflns_limit_h_max 7
_diffrn_reflns_limit_h_min -7
_diffrn_reflns_limit_k_max 12
_diffrn_reflns_limit_k_min -12
_diffrn_reflns_limit_l_max 22
_diffrn_reflns_limit_l_min -24
_diffrn_reflns_number 9125
_diffrn_reflns_point_group_measured_fraction_full 0.994
_diffrn_reflns_point_group_measured_fraction_max 0.987
_diffrn_reflns_theta_full 25.242
_diffrn_reflns_theta_max 25.393
_diffrn_reflns_theta_min 2.257
_diffrn_standards_number 0
_exptl_absorpt_coefficient_mu 0.100
_exptl_absorpt_correction_type none
_exptl_crystal_colour 'metallic dark violet'
_exptl_crystal_colour_lustre metallic
_exptl_crystal_colour_modifier dark
_exptl_crystal_colour_primary violet
_exptl_crystal_density_diffrn 1.385
_exptl_crystal_description block
_exptl_crystal_F_000 580
_exptl_crystal_size_max 0.04
_exptl_crystal_size_mid 0.02
_exptl_crystal_size_min 0.02
_refine_diff_density_max 0.181
_refine_diff_density_min -0.232
_refine_diff_density_rms 0.049
_refine_ls_extinction_method none
_refine_ls_goodness_of_fit_ref 1.103
_refine_ls_hydrogen_treatment constr
_refine_ls_matrix_type full
_refine_ls_number_parameters 185
_refine_ls_number_reflns 2401
_refine_ls_number_restraints 0
_refine_ls_restrained_S_all 1.103
_refine_ls_R_factor_all 0.0742
_refine_ls_R_factor_gt 0.0510
_refine_ls_shift/su_max 0.000
_refine_ls_shift/su_mean 0.000
_refine_ls_structure_factor_coef Fsqd
_refine_ls_weighting_details 'w=1/[\s^2^(Fo^2^)+(0.0114P)^2^+1.1196P] where P=(Fo^2^+2Fc^2^)/3'
_refine_ls_weighting_scheme calc
_refine_ls_wR_factor_gt 0.1084
_refine_ls_wR_factor_ref 0.1193
_reflns_Friedel_coverage 0.000
_reflns_number_gt 1807
_reflns_number_total 2401
_reflns_threshold_expression 'I > 2\s(I)'
_cod_data_source_file d3dt01277h2.cif
_cod_data_source_block 1
_cod_database_code 7713183
_shelx_shelxl_version_number 2018/3
_shelx_space_group_comment
;
The symmetry employed for this shelxl refinement is uniquely defined
by the following loop, which should always be used as a source of
symmetry information in preference to the above space-group names.
They are only intended as comments.
;
_shelx_estimated_absorpt_t_max 0.998
_shelx_estimated_absorpt_t_min 0.996
_olex2_refinement_description
;
1. Fixed Uiso
 At 1.2 times of:
  All C(H) groups
 At 1.5 times of:
  All C(H,H,H) groups
2.a Aromatic/amide H refined with riding coordinates:
 C11(H11), C12(H12), C10(H10)
2.b Idealised Me refined as rotating group:
 C4(H4A,H4B,H4C), C6(H6A,H6B,H6C), C2(H2A,H2B,H2C), C1(H1A,H1B,H1C)
;
_olex2_submission_special_instructions 'No special instructions were received'

loop_
_space_group_symop_operation_xyz
'x, y, z'
'-x+1/2, y+1/2, -z+1/2'
'-x, -y, -z'
'x-1/2, -y-1/2, z-1/2'

loop_
_atom_site_label
_atom_site_type_symbol
_atom_site_fract_x
_atom_site_fract_y
_atom_site_fract_z
_atom_site_U_iso_or_equiv
_atom_site_adp_type
_atom_site_occupancy
_atom_site_site_symmetry_order
_atom_site_calc_flag
_atom_site_refinement_flags_posn
_atom_site_refinement_flags_adp
_atom_site_refinement_flags_occupancy
_atom_site_disorder_assembly
_atom_site_disorder_group
N4 N 0.9956(3) 0.50277(18) 0.58453(9) 0.0259(4) Uani 1 1 d . . . . .
O1 O 0.4621(3) 0.38384(17) 0.70688(9) 0.0443(5) Uani 1 1 d . . . . .
O2 O 0.7788(3) 0.09603(18) 0.57200(9) 0.0468(5) Uani 1 1 d . . . . .
N1 N 0.5102(3) 0.27731(19) 0.67847(9) 0.0294(5) Uani 1 1 d . . . . .
N5 N 0.6540(3) 0.48989(19) 0.58526(9) 0.0292(5) Uani 1 1 d . . . . .
N2 N 0.6640(3) 0.14010(19) 0.61491(9) 0.0304(5) Uani 1 1 d . . . . .
N6 N 0.7986(3) 0.69234(19) 0.54621(10) 0.0331(5) Uani 1 1 d . . . . .
N3 N 0.9622(3) 0.37961(19) 0.60855(10) 0.0304(5) Uani 1 1 d . . . . .
C9 C 0.8093(4) 0.5679(2) 0.57045(11) 0.0261(5) Uani 1 1 d . . . . .
C8 C 0.7562(4) 0.3794(2) 0.60775(11) 0.0280(5) Uani 1 1 d . . . . .
C7 C 0.6467(4) 0.2671(2) 0.63275(11) 0.0271(5) Uani 1 1 d . . . . .
C11 C 1.1746(4) 0.6849(2) 0.55281(12) 0.0346(6) Uani 1 1 d . . . . .
H11 H 1.299233 0.730598 0.545889 0.042 Uiso 1 1 calc R U . . .
C3 C 0.4517(4) 0.1428(2) 0.70216(12) 0.0310(6) Uani 1 1 d . . . . .
C12 C 1.1819(4) 0.5598(2) 0.57661(12) 0.0324(6) Uani 1 1 d . . . . .
H12 H 1.309562 0.514477 0.587182 0.039 Uiso 1 1 calc R U . . .
C10 C 0.9798(4) 0.7472(2) 0.53831(12) 0.0348(6) Uani 1 1 d . . . . .
H10 H 0.979253 0.835181 0.521600 0.042 Uiso 1 1 calc R U . . .
C5 C 0.5034(4) 0.0557(2) 0.64337(12) 0.0318(6) Uani 1 1 d . . . . .
C4 C 0.5933(5) -0.0791(2) 0.66164(14) 0.0460(7) Uani 1 1 d . . . . .
H4A H 0.626523 -0.125350 0.621652 0.069 Uiso 1 1 calc R U . . .
H4B H 0.491669 -0.131041 0.683472 0.069 Uiso 1 1 calc R U . . .
H4C H 0.720184 -0.068366 0.691641 0.069 Uiso 1 1 calc R U . . .
C6 C 0.3234(5) 0.0452(3) 0.58956(14) 0.0471(7) Uani 1 1 d . . . . .
H6A H 0.268972 0.134096 0.578576 0.071 Uiso 1 1 calc R U . . .
H6B H 0.213042 -0.009562 0.605290 0.071 Uiso 1 1 calc R U . . .
H6C H 0.372206 0.004458 0.550201 0.071 Uiso 1 1 calc R U . . .
C2 C 0.5950(5) 0.1182(3) 0.76511(13) 0.0500(8) Uani 1 1 d . . . . .
H2A H 0.739897 0.117921 0.754708 0.075 Uiso 1 1 calc R U . . .
H2B H 0.561651 0.032165 0.783909 0.075 Uiso 1 1 calc R U . . .
H2C H 0.575443 0.188595 0.797109 0.075 Uiso 1 1 calc R U . . .
C1 C 0.2256(5) 0.1426(3) 0.71646(15) 0.0468(7) Uani 1 1 d . . . . .
H1A H 0.208956 0.199331 0.754657 0.070 Uiso 1 1 calc R U . . .
H1B H 0.183147 0.051789 0.725984 0.070 Uiso 1 1 calc R U . . .
H1C H 0.138836 0.176395 0.677971 0.070 Uiso 1 1 calc R U . . .

loop_
_atom_site_aniso_label
_atom_site_aniso_U_11
_atom_site_aniso_U_22
_atom_site_aniso_U_33
_atom_site_aniso_U_23
_atom_site_aniso_U_13
_atom_site_aniso_U_12
N4 0.0230(10) 0.0268(10) 0.0283(10) -0.0005(8) 0.0046(8) -0.0009(8)
O1 0.0580(13) 0.0303(10) 0.0481(11) -0.0066(8) 0.0232(10) 0.0011(9)
O2 0.0559(13) 0.0394(11) 0.0495(11) -0.0084(9) 0.0278(10) -0.0010(9)
N1 0.0311(12) 0.0265(11) 0.0317(11) -0.0005(9) 0.0081(9) -0.0004(9)
N5 0.0246(11) 0.0308(11) 0.0326(11) 0.0028(9) 0.0054(9) -0.0003(9)
N2 0.0323(12) 0.0290(11) 0.0309(11) -0.0016(8) 0.0090(9) -0.0009(9)
N6 0.0331(12) 0.0293(11) 0.0367(11) 0.0041(9) 0.0027(9) -0.0004(9)
N3 0.0289(12) 0.0279(11) 0.0348(11) 0.0024(9) 0.0046(9) -0.0002(9)
C9 0.0222(13) 0.0297(12) 0.0263(12) -0.0018(10) 0.0015(10) 0.0027(10)
C8 0.0288(14) 0.0282(12) 0.0271(12) -0.0024(10) 0.0032(10) -0.0003(11)
C7 0.0271(13) 0.0271(12) 0.0277(12) 0.0005(10) 0.0050(10) -0.0015(10)
C11 0.0311(14) 0.0377(14) 0.0355(14) -0.0020(11) 0.0058(11) -0.0106(12)
C3 0.0355(15) 0.0264(12) 0.0322(13) 0.0053(10) 0.0085(11) -0.0017(11)
C12 0.0217(13) 0.0386(14) 0.0375(14) -0.0022(11) 0.0052(10) -0.0022(11)
C10 0.0400(16) 0.0309(13) 0.0334(13) 0.0013(11) 0.0027(11) -0.0080(12)
C5 0.0346(15) 0.0284(13) 0.0327(13) 0.0015(10) 0.0056(11) -0.0045(11)
C4 0.056(2) 0.0295(14) 0.0552(17) 0.0046(12) 0.0177(15) 0.0025(13)
C6 0.0467(18) 0.0489(17) 0.0445(16) -0.0061(13) -0.0020(13) -0.0134(14)
C2 0.072(2) 0.0454(16) 0.0319(14) 0.0046(12) -0.0012(14) -0.0009(16)
C1 0.0465(18) 0.0396(15) 0.0582(18) 0.0072(13) 0.0255(14) 0.0010(13)

loop_
_atom_type_symbol
_atom_type_description
_atom_type_scat_dispersion_real
_atom_type_scat_dispersion_imag
_atom_type_scat_source
C C 0.0033 0.0016 'International Tables Vol C Tables 4.2.6.8 and 6.1.1.4'
H H 0.0000 0.0000 'International Tables Vol C Tables 4.2.6.8 and 6.1.1.4'
N N 0.0061 0.0033 'International Tables Vol C Tables 4.2.6.8 and 6.1.1.4'
O O 0.0106 0.0060 'International Tables Vol C Tables 4.2.6.8 and 6.1.1.4'

loop_
_geom_angle_atom_site_label_1
_geom_angle_atom_site_label_2
_geom_angle_atom_site_label_3
_geom_angle
_geom_angle_site_symmetry_1
_geom_angle_site_symmetry_3
_geom_angle_publ_flag
N3 N4 C9 110.08(19) . . ?
C12 N4 N3 127.1(2) . . ?
C12 N4 C9 122.8(2) . . ?
O1 N1 C7 125.7(2) . . ?
O1 N1 C3 122.41(18) . . ?
C7 N1 C3 110.83(18) . . ?
C9 N5 C8 102.02(19) . . ?
O2 N2 C7 125.9(2) . . ?
O2 N2 C5 122.37(19) . . ?
C7 N2 C5 110.96(19) . . ?
C10 N6 C9 114.8(2) . . ?
C8 N3 N4 101.00(19) . . ?
N5 C9 N4 109.57(19) . . ?
N5 C9 N6 128.3(2) . . ?
N6 C9 N4 122.2(2) . . ?
N5 C8 C7 121.4(2) . . ?
N3 C8 N5 117.3(2) . . ?
N3 C8 C7 121.2(2) . . ?
N1 C7 C8 123.8(2) . . ?
N2 C7 N1 109.8(2) . . ?
N2 C7 C8 126.4(2) . . ?
C12 C11 H11 120.4 . . ?
C12 C11 C10 119.3(2) . . ?
C10 C11 H11 120.4 . . ?
N1 C3 C5 100.61(17) . . ?
N1 C3 C2 105.4(2) . . ?
N1 C3 C1 109.9(2) . . ?
C2 C3 C5 113.5(2) . . ?
C1 C3 C5 115.6(2) . . ?
C1 C3 C2 110.8(2) . . ?
N4 C12 H12 122.0 . . ?
C11 C12 N4 116.0(2) . . ?
C11 C12 H12 122.0 . . ?
N6 C10 C11 125.0(2) . . ?
N6 C10 H10 117.5 . . ?
C11 C10 H10 117.5 . . ?
N2 C5 C3 100.74(18) . . ?
N2 C5 C4 109.9(2) . . ?
N2 C5 C6 105.7(2) . . ?
C4 C5 C3 115.3(2) . . ?
C4 C5 C6 111.4(2) . . ?
C6 C5 C3 112.9(2) . . ?
C5 C4 H4A 109.5 . . ?
C5 C4 H4B 109.5 . . ?
C5 C4 H4C 109.5 . . ?
H4A C4 H4B 109.5 . . ?
H4A C4 H4C 109.5 . . ?
H4B C4 H4C 109.5 . . ?
C5 C6 H6A 109.5 . . ?
C5 C6 H6B 109.5 . . ?
C5 C6 H6C 109.5 . . ?
H6A C6 H6B 109.5 . . ?
H6A C6 H6C 109.5 . . ?
H6B C6 H6C 109.5 . . ?
C3 C2 H2A 109.5 . . ?
C3 C2 H2B 109.5 . . ?
C3 C2 H2C 109.5 . . ?
H2A C2 H2B 109.5 . . ?
H2A C2 H2C 109.5 . . ?
H2B C2 H2C 109.5 . . ?
C3 C1 H1A 109.5 . . ?
C3 C1 H1B 109.5 . . ?
C3 C1 H1C 109.5 . . ?
H1A C1 H1B 109.5 . . ?
H1A C1 H1C 109.5 . . ?
H1B C1 H1C 109.5 . . ?

loop_
_geom_bond_atom_site_label_1
_geom_bond_atom_site_label_2
_geom_bond_distance
_geom_bond_site_symmetry_2
_geom_bond_publ_flag
N4 N3 1.359(3) . ?
N4 C9 1.377(3) . ?
N4 C12 1.358(3) . ?
O1 N1 1.272(2) . ?
O2 N2 1.279(2) . ?
N1 C7 1.347(3) . ?
N1 C3 1.499(3) . ?
N5 C9 1.332(3) . ?
N5 C8 1.352(3) . ?
N2 C7 1.338(3) . ?
N2 C5 1.501(3) . ?
N6 C9 1.348(3) . ?
N6 C10 1.319(3) . ?
N3 C8 1.330(3) . ?
C8 C7 1.454(3) . ?
C11 H11 0.9500 . ?
C11 C12 1.350(3) . ?
C11 C10 1.412(4) . ?
C3 C5 1.547(3) . ?
C3 C2 1.528(4) . ?
C3 C1 1.518(4) . ?
C12 H12 0.9500 . ?
C10 H10 0.9500 . ?
C5 C4 1.510(3) . ?
C5 C6 1.523(4) . ?
C4 H4A 0.9800 . ?
C4 H4B 0.9800 . ?
C4 H4C 0.9800 . ?
C6 H6A 0.9800 . ?
C6 H6B 0.9800 . ?
C6 H6C 0.9800 . ?
C2 H2A 0.9800 . ?
C2 H2B 0.9800 . ?
C2 H2C 0.9800 . ?
C1 H1A 0.9800 . ?
C1 H1B 0.9800 . ?
C1 H1C 0.9800 . ?

loop_
_geom_torsion_atom_site_label_1
_geom_torsion_atom_site_label_2
_geom_torsion_atom_site_label_3
_geom_torsion_atom_site_label_4
_geom_torsion
_geom_torsion_site_symmetry_1
_geom_torsion_site_symmetry_2
_geom_torsion_site_symmetry_3
_geom_torsion_site_symmetry_4
_geom_torsion_publ_flag
N4 N3 C8 N5 0.4(3) . . . . ?
N4 N3 C8 C7 -177.0(2) . . . . ?
O1 N1 C7 N2 178.2(2) . . . . ?
O1 N1 C7 C8 -1.7(4) . . . . ?
O1 N1 C3 C5 168.4(2) . . . . ?
O1 N1 C3 C2 -73.5(3) . . . . ?
O1 N1 C3 C1 46.0(3) . . . . ?
O2 N2 C7 N1 179.2(2) . . . . ?
O2 N2 C7 C8 -0.9(4) . . . . ?
O2 N2 C5 C3 167.1(2) . . . . ?
O2 N2 C5 C4 45.0(3) . . . . ?
O2 N2 C5 C6 -75.2(3) . . . . ?
N1 C3 C5 N2 24.9(2) . . . . ?
N1 C3 C5 C4 143.1(2) . . . . ?
N1 C3 C5 C6 -87.4(2) . . . . ?
N5 C8 C7 N1 -50.6(3) . . . . ?
N5 C8 C7 N2 129.6(3) . . . . ?
N3 N4 C9 N5 0.4(3) . . . . ?
N3 N4 C9 N6 179.7(2) . . . . ?
N3 N4 C12 C11 -178.8(2) . . . . ?
N3 C8 C7 N1 126.7(3) . . . . ?
N3 C8 C7 N2 -53.1(3) . . . . ?
C9 N4 N3 C8 -0.5(2) . . . . ?
C9 N4 C12 C11 -1.1(3) . . . . ?
C9 N5 C8 N3 -0.1(3) . . . . ?
C9 N5 C8 C7 177.3(2) . . . . ?
C9 N6 C10 C11 0.4(4) . . . . ?
C8 N5 C9 N4 -0.2(2) . . . . ?
C8 N5 C9 N6 -179.4(2) . . . . ?
C7 N1 C3 C5 -22.5(3) . . . . ?
C7 N1 C3 C2 95.7(2) . . . . ?
C7 N1 C3 C1 -144.8(2) . . . . ?
C7 N2 C5 C3 -22.2(2) . . . . ?
C7 N2 C5 C4 -144.2(2) . . . . ?
C7 N2 C5 C6 95.5(2) . . . . ?
C3 N1 C7 N2 9.5(3) . . . . ?
C3 N1 C7 C8 -170.3(2) . . . . ?
C12 N4 N3 C8 177.5(2) . . . . ?
C12 N4 C9 N5 -177.6(2) . . . . ?
C12 N4 C9 N6 1.6(3) . . . . ?
C12 C11 C10 N6 0.0(4) . . . . ?
C10 N6 C9 N4 -1.2(3) . . . . ?
C10 N6 C9 N5 177.9(2) . . . . ?
C10 C11 C12 N4 0.3(3) . . . . ?
C5 N2 C7 N1 8.8(3) . . . . ?
C5 N2 C7 C8 -171.3(2) . . . . ?
C2 C3 C5 N2 -87.2(2) . . . . ?
C2 C3 C5 C4 31.0(3) . . . . ?
C2 C3 C5 C6 160.5(2) . . . . ?
C1 C3 C5 N2 143.2(2) . . . . ?
C1 C3 C5 C4 -98.6(3) . . . . ?
C1 C3 C5 C6 30.9(3) . . . . ?
